data_4318448
loop_
_publ_author_name
'Holger Fleischer'
'Dieter Schollmeyer'

_publ_section_title
;
 Conformation versus Coordination: Synthesis and Structural Investigations
 of Tellurium(II) Dithiolates Derived from \b-Donor-Substituted Thiols
;
_journal_name_full 'Inorganic Chemistry'
_journal_page_first 4739
_journal_page_last 4747
_journal_paper_doi 10.1021/ic020277v
_journal_volume 41
_journal_year 2002
_chemical_formula_sum 'C12 H12 N2 S2 Te'
_chemical_formula_weight 375.96
_chemical_name_systematic
;
 ?
;
_space_group_IT_number 14
_symmetry_cell_setting monoclinic
_symmetry_space_group_name_Hall '-P 2yn'
_symmetry_space_group_name_H-M 'P 1 21/n 1'
_atom_sites_solution_hydrogens geom
_atom_sites_solution_primary direct
_atom_sites_solution_secondary direct
_audit_creation_method SHELXL-97
_cell_angle_alpha 90.00
_cell_angle_beta 94.8390(10)
_cell_angle_gamma 90.00
_cell_formula_units_Z 8
_cell_length_a 10.2853(2)
_cell_length_b 19.0645(3)
_cell_length_c 14.0781(3)
_cell_measurement_reflns_used 5362
_cell_measurement_temperature 186(2)
_cell_measurement_theta_max 28
_cell_measurement_theta_min 2.5
_cell_volume 2750.65(9)
_computing_cell_refinement saint
_computing_data_collection saint
_computing_data_reduction saint
_computing_structure_refinement 'SHELXL-97 (Sheldrick, 1997)'
_computing_structure_solution 'SIR-92 (Altomare, 1994)'
_diffrn_ambient_temperature 186(2)
_diffrn_measured_fraction_theta_full 0.993
_diffrn_measured_fraction_theta_max 0.993
_diffrn_measurement_device '\k-geometry diffractometer'
_diffrn_measurement_device_type 'SMART CCD'
_diffrn_measurement_method 'CCD Scans'
_diffrn_radiation_monochromator graphite
_diffrn_radiation_type MoK\a
_diffrn_radiation_wavelength 0.71069
_diffrn_reflns_av_R_equivalents 0.0384
_diffrn_reflns_av_sigmaI/netI 0.0318
_diffrn_reflns_limit_h_max 13
_diffrn_reflns_limit_h_min -13
_diffrn_reflns_limit_k_max 25
_diffrn_reflns_limit_k_min -25
_diffrn_reflns_limit_l_max 18
_diffrn_reflns_limit_l_min -18
_diffrn_reflns_number 20137
_diffrn_reflns_theta_full 28.31
_diffrn_reflns_theta_max 28.31
_diffrn_reflns_theta_min 1.80
_diffrn_source 'sealed Tube'
_exptl_absorpt_coefficient_mu 2.446
_exptl_absorpt_correction_T_max 0.592
_exptl_absorpt_correction_T_min 0.362
_exptl_absorpt_correction_type multi-scan
_exptl_absorpt_process_details Blessing
_exptl_crystal_colour yellow
_exptl_crystal_density_diffrn 1.816
_exptl_crystal_density_method 'not measured'
_exptl_crystal_description block
_exptl_crystal_F_000 1456
_exptl_crystal_size_max 0.23
_exptl_crystal_size_mid 0.23
_exptl_crystal_size_min 0.17
_refine_diff_density_max 0.845
_refine_diff_density_min -0.945
_refine_diff_density_rms 0.096
_refine_ls_extinction_method none
_refine_ls_goodness_of_fit_ref 1.008
_refine_ls_hydrogen_treatment mixed
_refine_ls_matrix_type full
_refine_ls_number_parameters 331
_refine_ls_number_reflns 6802
_refine_ls_number_restraints 0
_refine_ls_restrained_S_all 1.008
_refine_ls_R_factor_all 0.0338
_refine_ls_R_factor_gt 0.0263
_refine_ls_shift/su_max 0.002
_refine_ls_shift/su_mean 0.000
_refine_ls_structure_factor_coef Fsqd
_refine_ls_weighting_details 'calc w=1/[\s^2^(Fo^2^)+(0.0368P)^2^+0.0000P] where P=(Fo^2^+2Fc^2^)/3'
_refine_ls_weighting_scheme calc
_refine_ls_wR_factor_obs 0.0623
_refine_ls_wR_factor_ref 0.0647
_reflns_number_gt 5742
_reflns_number_total 6802
_reflns_threshold_expression >2sigma(I)
_cod_data_source_file ic020277v_4.cif
_cod_data_source_block 4
_cod_original_sg_symbol_H-M 'P 21/n'
_cod_database_code 4318448

loop_
_symmetry_equiv_pos_as_xyz
'x, y, z'
'-x+1/2, y+1/2, -z+1/2'
'-x, -y, -z'
'x-1/2, -y-1/2, z-1/2'

loop_
_atom_site_label
_atom_site_type_symbol
_atom_site_fract_x
_atom_site_fract_y
_atom_site_fract_z
_atom_site_U_iso_or_equiv
_atom_site_adp_type
_atom_site_occupancy
_atom_site_symmetry_multiplicity
_atom_site_calc_flag
_atom_site_refinement_flags
_atom_site_disorder_assembly
_atom_site_disorder_group
Te1 Te 0.876066(16) 0.144409(8) -0.173955(11) 0.02721(5) Uani 1 1 d . . .
S2 S 1.06518(6) 0.19342(4) -0.24036(5) 0.03469(15) Uani 1 1 d . . .
C3 C 1.0017(2) 0.22642(13) -0.35355(17) 0.0290(5) Uani 1 1 d . . .
C4 C 1.0160(2) 0.18592(13) -0.43538(17) 0.0266(5) Uani 1 1 d . . .
C5 C 0.9715(3) 0.21426(14) -0.52391(19) 0.0319(5) Uani 1 1 d . . .
H5 H 0.9805 0.1880 -0.5803 0.042(8) Uiso 1 1 calc R . .
C6 C 0.9153(3) 0.27935(15) -0.5303(2) 0.0416(7) Uani 1 1 d . . .
H6 H 0.8849 0.2974 -0.5910 0.045(9) Uiso 1 1 calc R . .
C7 C 0.9018(3) 0.31932(16) -0.4496(2) 0.0490(8) Uani 1 1 d . . .
H7 H 0.8630 0.3645 -0.4546 0.052(9) Uiso 1 1 calc R . .
C8 C 0.9460(3) 0.29218(15) -0.3611(2) 0.0408(7) Uani 1 1 d . . .
H8 H 0.9378 0.3192 -0.3053 0.040(8) Uiso 1 1 calc R . .
N9 N 1.0701(2) 0.11932(12) -0.42949(16) 0.0348(5) Uani 1 1 d . . .
H9A H 1.1222(14) 0.11605(16) -0.3766(14) 0.053(7) Uiso 1 1 d R . .
H9B H 1.0908(6) 0.0917(7) -0.4713(11) 0.053(7) Uiso 1 1 d R . .
S10 S 0.80656(6) 0.24600(3) -0.08945(4) 0.03003(14) Uani 1 1 d . . .
C11 C 0.8865(2) 0.24052(12) 0.02698(17) 0.0255(5) Uani 1 1 d . . .
C12 C 1.0167(2) 0.26273(12) 0.04491(17) 0.0266(5) Uani 1 1 d . . .
C13 C 1.0727(3) 0.26352(13) 0.13992(18) 0.0323(6) Uani 1 1 d . . .
H13 H 1.1604 0.2784 0.1535 0.037(8) Uiso 1 1 calc R . .
C14 C 1.0001(3) 0.24266(14) 0.21321(19) 0.0388(6) Uani 1 1 d . . .
H14 H 1.0384 0.2439 0.2770 0.036(8) Uiso 1 1 calc R . .
C15 C 0.8740(3) 0.22032(15) 0.1954(2) 0.0400(7) Uani 1 1 d . . .
H15 H 0.8257 0.2058 0.2466 0.050(9) Uiso 1 1 calc R . .
C16 C 0.8165(3) 0.21886(14) 0.10265(19) 0.0336(6) Uani 1 1 d . . .
H16 H 0.7290 0.2031 0.0905 0.038(8) Uiso 1 1 calc R . .
N17 N 1.0876(2) 0.28706(12) -0.02655(16) 0.0358(5) Uani 1 1 d . . .
H17A H 1.0668(6) 0.28181(18) -0.0781(14) 0.049(7) Uiso 1 1 d R . .
H17B H 1.171(2) 0.28500(13) -0.0146(3) 0.049(7) Uiso 1 1 d R . .
Te21 Te 0.591800(16) 0.503983(8) -0.149652(11) 0.02828(5) Uani 1 1 d . . .
S22 S 0.71917(8) 0.41995(3) -0.23267(5) 0.03741(16) Uani 1 1 d . . .
C23 C 0.7505(3) 0.46676(13) -0.33718(17) 0.0305(5) Uani 1 1 d . . .
C24 C 0.6700(3) 0.45734(13) -0.4218(2) 0.0355(6) Uani 1 1 d . . .
C25 C 0.7038(4) 0.49215(15) -0.5040(2) 0.0466(8) Uani 1 1 d . . .
H25 H 0.6526 0.4853 -0.5627 0.069(11) Uiso 1 1 calc R . .
C26 C 0.8102(4) 0.53619(18) -0.5006(2) 0.0528(8) Uani 1 1 d . . .
H26 H 0.8307 0.5596 -0.5570 0.057(10) Uiso 1 1 calc R . .
C27 C 0.8873(3) 0.54689(18) -0.4173(2) 0.0533(8) Uani 1 1 d . . .
H27 H 0.9595 0.5781 -0.4157 0.074(12) Uiso 1 1 calc R . .
C28 C 0.8583(3) 0.51155(16) -0.3357(2) 0.0419(7) Uani 1 1 d . . .
H28 H 0.9122 0.5178 -0.2781 0.050(9) Uiso 1 1 calc R . .
N29 N 0.5605(3) 0.41630(15) -0.4236(2) 0.0597(9) Uani 1 1 d . . .
H29A H 0.5655(3) 0.3893(11) -0.3805(16) 0.101(12) Uiso 1 1 d R . .
H29B H 0.5311(12) 0.4061(4) -0.4736(19) 0.101(12) Uiso 1 1 d R . .
S30 S 0.76831(6) 0.56748(3) -0.06575(4) 0.02756(13) Uani 1 1 d . . .
C31 C 0.7846(2) 0.52798(13) 0.04869(17) 0.0262(5) Uani 1 1 d . . .
C32 C 0.8488(2) 0.46283(13) 0.06352(18) 0.0283(5) Uani 1 1 d . . .
C33 C 0.8626(3) 0.43586(14) 0.1567(2) 0.0364(6) Uani 1 1 d . . .
H33 H 0.9062 0.3924 0.1684 0.052(9) Uiso 1 1 calc R . .
C34 C 0.8139(3) 0.47133(17) 0.2316(2) 0.0414(7) Uani 1 1 d . . .
H34 H 0.8227 0.4513 0.2936 0.033(7) Uiso 1 1 calc R . .
C35 C 0.7525(3) 0.53570(17) 0.2175(2) 0.0435(7) Uani 1 1 d . . .
H35 H 0.7206 0.5602 0.2695 0.055(10) Uiso 1 1 calc R . .
C36 C 0.7383(3) 0.56385(14) 0.12619(19) 0.0343(6) Uani 1 1 d . . .
H36 H 0.6968 0.6080 0.1160 0.037(8) Uiso 1 1 calc R . .
N37 N 0.8886(2) 0.42554(11) -0.01108(17) 0.0366(5) Uani 1 1 d . . .
H37A H 0.8820(3) 0.4414(4) -0.0700(16) 0.055(7) Uiso 1 1 d R . .
H37B H 0.9403(14) 0.3925(9) 0.0002(3) 0.055(7) Uiso 1 1 d R . .

loop_
_atom_site_aniso_label
_atom_site_aniso_U_11
_atom_site_aniso_U_22
_atom_site_aniso_U_33
_atom_site_aniso_U_23
_atom_site_aniso_U_13
_atom_site_aniso_U_12
Te1 0.03134(9) 0.02817(9) 0.02175(8) -0.00149(6) -0.00001(6) 0.00022(6)
S2 0.0280(3) 0.0504(4) 0.0259(3) -0.0087(3) 0.0034(3) -0.0020(3)
C3 0.0268(12) 0.0349(13) 0.0265(12) -0.0043(10) 0.0098(10) -0.0016(10)
C4 0.0218(11) 0.0300(12) 0.0287(12) -0.0041(10) 0.0056(10) -0.0019(9)
C5 0.0328(13) 0.0350(14) 0.0289(13) -0.0024(11) 0.0077(11) -0.0051(11)
C6 0.0403(16) 0.0449(16) 0.0405(16) 0.0125(13) 0.0092(13) 0.0016(13)
C7 0.056(2) 0.0364(16) 0.058(2) 0.0090(14) 0.0238(17) 0.0117(14)
C8 0.0474(17) 0.0353(15) 0.0427(17) -0.0039(12) 0.0211(14) 0.0006(12)
N9 0.0371(13) 0.0388(12) 0.0287(12) -0.0085(10) 0.0040(10) 0.0092(10)
S10 0.0283(3) 0.0346(3) 0.0267(3) -0.0027(2) -0.0008(3) 0.0079(3)
C11 0.0308(13) 0.0231(11) 0.0229(11) -0.0023(9) 0.0034(10) 0.0059(9)
C12 0.0330(13) 0.0234(12) 0.0236(12) -0.0033(9) 0.0037(10) 0.0036(10)
C13 0.0362(14) 0.0314(13) 0.0283(13) -0.0030(10) -0.0028(11) 0.0023(11)
C14 0.0552(18) 0.0393(15) 0.0215(12) 0.0005(11) 0.0010(12) 0.0092(13)
C15 0.0492(18) 0.0447(16) 0.0280(14) 0.0036(12) 0.0148(13) 0.0065(13)
C16 0.0315(14) 0.0357(14) 0.0350(14) -0.0026(11) 0.0115(11) 0.0041(11)
N17 0.0364(12) 0.0451(14) 0.0259(11) -0.0025(10) 0.0020(10) -0.0122(10)
Te21 0.03120(9) 0.02850(9) 0.02446(9) 0.00425(6) -0.00167(7) -0.00588(6)
S22 0.0532(4) 0.0270(3) 0.0308(3) -0.0011(3) -0.0036(3) 0.0028(3)
C23 0.0360(14) 0.0303(13) 0.0244(12) -0.0057(10) -0.0022(11) 0.0067(11)
C24 0.0427(16) 0.0283(13) 0.0339(14) -0.0063(11) -0.0065(12) 0.0100(11)
C25 0.065(2) 0.0443(17) 0.0289(15) -0.0048(12) -0.0067(15) 0.0206(15)
C26 0.071(2) 0.0538(19) 0.0359(16) 0.0056(14) 0.0169(16) 0.0189(17)
C27 0.0493(19) 0.061(2) 0.0503(19) 0.0029(16) 0.0103(16) -0.0075(16)
C28 0.0385(16) 0.0513(18) 0.0349(15) -0.0027(13) -0.0037(13) -0.0037(13)
N29 0.062(2) 0.0519(16) 0.0591(19) -0.0015(14) -0.0310(16) -0.0104(14)
S30 0.0303(3) 0.0244(3) 0.0276(3) 0.0023(2) 0.0001(2) -0.0054(2)
C31 0.0227(11) 0.0303(12) 0.0249(12) -0.0004(10) -0.0020(10) -0.0038(10)
C32 0.0241(12) 0.0300(13) 0.0298(13) 0.0007(10) -0.0037(10) -0.0074(10)
C33 0.0327(14) 0.0372(15) 0.0373(15) 0.0072(11) -0.0097(12) -0.0048(11)
C34 0.0409(16) 0.0557(18) 0.0260(13) 0.0080(13) -0.0061(12) -0.0070(14)
C35 0.0427(16) 0.0614(19) 0.0262(13) -0.0044(13) 0.0014(12) 0.0026(14)
C36 0.0324(14) 0.0382(15) 0.0319(14) -0.0011(11) -0.0003(11) 0.0018(11)
N37 0.0427(14) 0.0288(11) 0.0372(13) -0.0006(10) -0.0026(11) 0.0058(10)

loop_
_atom_type_symbol
_atom_type_description
_atom_type_scat_dispersion_real
_atom_type_scat_dispersion_imag
_atom_type_scat_source
C C 0.0033 0.0016 'International Tables Vol C Tables 4.2.6.8 and 6.1.1.4'
H H 0.0000 0.0000 'International Tables Vol C Tables 4.2.6.8 and 6.1.1.4'
N N 0.0061 0.0033 'International Tables Vol C Tables 4.2.6.8 and 6.1.1.4'
S S 0.1246 0.1234 'International Tables Vol C Tables 4.2.6.8 and 6.1.1.4'
Te Te -0.5308 1.6751 'International Tables Vol C Tables 4.2.6.8 and 6.1.1.4'

loop_
_geom_angle_atom_site_label_1
_geom_angle_atom_site_label_2
_geom_angle_atom_site_label_3
_geom_angle
_geom_angle_site_symmetry_1
_geom_angle_site_symmetry_3
_geom_angle_publ_flag
S10 Te1 S2 99.33(2) . . ?
C3 S2 Te1 103.64(8) . . ?
C8 C3 C4 120.5(2) . . ?
C8 C3 S2 120.5(2) . . ?
C4 C3 S2 118.86(19) . . ?
N9 C4 C5 120.4(2) . . ?
N9 C4 C3 121.6(2) . . ?
C5 C4 C3 118.0(2) . . ?
C6 C5 C4 120.8(2) . . ?
C5 C6 C7 121.1(3) . . ?
C6 C7 C8 118.9(3) . . ?
C3 C8 C7 120.7(3) . . ?
C11 S10 Te1 105.96(8) . . ?
C16 C11 C12 119.7(2) . . ?
C16 C11 S10 119.6(2) . . ?
C12 C11 S10 120.52(18) . . ?
N17 C12 C11 121.8(2) . . ?
N17 C12 C13 119.4(2) . . ?
C11 C12 C13 118.7(2) . . ?
C14 C13 C12 120.1(3) . . ?
C15 C14 C13 121.1(3) . . ?
C14 C15 C16 120.1(3) . . ?
C15 C16 C11 120.4(3) . . ?
S30 Te21 S22 98.78(2) . . ?
C23 S22 Te21 102.14(8) . . ?
C28 C23 C24 120.1(3) . . ?
C28 C23 S22 119.6(2) . . ?
C24 C23 S22 120.3(2) . . ?
N29 C24 C25 121.0(3) . . ?
N29 C24 C23 120.9(3) . . ?
C25 C24 C23 118.1(3) . . ?
C26 C25 C24 120.7(3) . . ?
C27 C26 C25 121.3(3) . . ?
C26 C27 C28 119.1(3) . . ?
C27 C28 C23 120.7(3) . . ?
C31 S30 Te21 103.98(8) . . ?
C36 C31 C32 119.8(2) . . ?
C36 C31 S30 119.14(19) . . ?
C32 C31 S30 120.94(18) . . ?
N37 C32 C33 121.1(2) . . ?
N37 C32 C31 120.8(2) . . ?
C33 C32 C31 117.9(2) . . ?
C34 C33 C32 121.3(3) . . ?
C33 C34 C35 120.9(3) . . ?
C34 C35 C36 119.0(3) . . ?
C35 C36 C31 121.0(3) . . ?

loop_
_geom_bond_atom_site_label_1
_geom_bond_atom_site_label_2
_geom_bond_distance
_geom_bond_site_symmetry_2
_geom_bond_publ_flag
Te1 S10 2.4126(6) . ?
Te1 S2 2.4160(7) . ?
S2 C3 1.785(3) . ?
C3 C8 1.379(4) . ?
C3 C4 1.405(3) . ?
C4 N9 1.386(3) . ?
C4 C5 1.399(4) . ?
C5 C6 1.369(4) . ?
C6 C7 1.384(4) . ?
C7 C8 1.389(4) . ?
S10 C11 1.774(2) . ?
C11 C16 1.397(3) . ?
C11 C12 1.407(4) . ?
C12 N17 1.372(3) . ?
C12 C13 1.411(3) . ?
C13 C14 1.382(4) . ?
C14 C15 1.368(4) . ?
C15 C16 1.388(4) . ?
Te21 S30 2.4073(6) . ?
Te21 S22 2.4304(7) . ?
S22 C23 1.774(3) . ?
C23 C28 1.398(4) . ?
C23 C24 1.403(4) . ?
C24 N29 1.370(4) . ?
C24 C25 1.403(4) . ?
C25 C26 1.377(5) . ?
C26 C27 1.374(5) . ?
C27 C28 1.386(4) . ?
S30 C31 1.774(2) . ?
C31 C36 1.404(4) . ?
C31 C32 1.414(4) . ?
C32 N37 1.359(3) . ?
C32 C33 1.405(4) . ?
C33 C34 1.381(4) . ?
C34 C35 1.387(4) . ?
C35 C36 1.390(4) . ?

loop_
_geom_hbond_atom_site_label_D
_geom_hbond_atom_site_label_H
_geom_hbond_atom_site_label_A
_geom_hbond_distance_DH
_geom_hbond_distance_HA
_geom_hbond_distance_DA
_geom_hbond_angle_DHA
_geom_hbond_site_symmetry_A
N9 H9A S2 0.88 2.53 3.018(2) 115.8 .
N17 H17A S2 0.75 2.84 3.490(2) 147.6 .
N17 H17A S10 0.75 2.75 3.053(2) 106.7 .
N29 H29A S22 0.79 2.57 3.025(3) 117.8 .
N37 H37A S30 0.88 2.68 3.047(2) 106.7 .
N37 H37A S22 0.88 2.75 3.444(2) 136.6 .
N37 H37B N17 0.83 2.56 3.359(3) 160.5 .

loop_
_geom_torsion_atom_site_label_1
_geom_torsion_atom_site_label_2
_geom_torsion_atom_site_label_3
_geom_torsion_atom_site_label_4
_geom_torsion
_geom_torsion_site_symmetry_1
_geom_torsion_site_symmetry_2
_geom_torsion_site_symmetry_3
_geom_torsion_site_symmetry_4
_geom_torsion_publ_flag
S10 Te1 S2 C3 -91.06(9) . . . . ?
Te1 S2 C3 C8 84.5(2) . . . . ?
Te1 S2 C3 C4 -99.10(19) . . . . ?
C8 C3 C4 N9 -179.1(2) . . . . ?
S2 C3 C4 N9 4.4(3) . . . . ?
C8 C3 C4 C5 -0.4(4) . . . . ?
S2 C3 C4 C5 -176.81(18) . . . . ?
N9 C4 C5 C6 178.5(2) . . . . ?
C3 C4 C5 C6 -0.3(4) . . . . ?
C4 C5 C6 C7 0.6(4) . . . . ?
C5 C6 C7 C8 -0.3(5) . . . . ?
C4 C3 C8 C7 0.7(4) . . . . ?
S2 C3 C8 C7 177.1(2) . . . . ?
C6 C7 C8 C3 -0.3(5) . . . . ?
S2 Te1 S10 C11 -90.63(9) . . . . ?
Te1 S10 C11 C16 -103.56(19) . . . . ?
Te1 S10 C11 C12 81.19(19) . . . . ?
C16 C11 C12 N17 -177.4(2) . . . . ?
S10 C11 C12 N17 -2.1(3) . . . . ?
C16 C11 C12 C13 -1.0(3) . . . . ?
S10 C11 C12 C13 174.26(18) . . . . ?
N17 C12 C13 C14 176.6(2) . . . . ?
C11 C12 C13 C14 0.1(4) . . . . ?
C12 C13 C14 C15 0.7(4) . . . . ?
C13 C14 C15 C16 -0.5(4) . . . . ?
C14 C15 C16 C11 -0.4(4) . . . . ?
C12 C11 C16 C15 1.1(4) . . . . ?
S10 C11 C16 C15 -174.2(2) . . . . ?
S30 Te21 S22 C23 -86.41(9) . . . . ?
Te21 S22 C23 C28 86.3(2) . . . . ?
Te21 S22 C23 C24 -95.7(2) . . . . ?
C28 C23 C24 N29 -176.9(3) . . . . ?
S22 C23 C24 N29 5.1(4) . . . . ?
C28 C23 C24 C25 2.0(4) . . . . ?
S22 C23 C24 C25 -176.0(2) . . . . ?
N29 C24 C25 C26 176.6(3) . . . . ?
C23 C24 C25 C26 -2.3(4) . . . . ?
C24 C25 C26 C27 0.7(5) . . . . ?
C25 C26 C27 C28 1.2(5) . . . . ?
C26 C27 C28 C23 -1.4(5) . . . . ?
C24 C23 C28 C27 -0.2(4) . . . . ?
S22 C23 C28 C27 177.8(2) . . . . ?
S22 Te21 S30 C31 -96.39(9) . . . . ?
Te21 S30 C31 C36 -104.89(19) . . . . ?
Te21 S30 C31 C32 78.2(2) . . . . ?
C36 C31 C32 N37 176.7(2) . . . . ?
S30 C31 C32 N37 -6.4(3) . . . . ?
C36 C31 C32 C33 0.7(4) . . . . ?
S30 C31 C32 C33 177.59(18) . . . . ?
N37 C32 C33 C34 -175.3(2) . . . . ?
C31 C32 C33 C34 0.6(4) . . . . ?
C32 C33 C34 C35 -1.6(4) . . . . ?
C33 C34 C35 C36 1.1(5) . . . . ?
C34 C35 C36 C31 0.3(4) . . . . ?
C32 C31 C36 C35 -1.2(4) . . . . ?
S30 C31 C36 C35 -178.1(2) . . . . ?
